data_4082180
loop_
_publ_author_name
'Tato, Francisco'
'Garc\?\'ia-Dom\?\'inguez, Andr\'es'
'C\'ardenas, Diego J.'

_publ_section_title
;
 Palladium-Catalyzed Acetoxylation of Arenes by Novel Sulfinyl
 N-Heterocyclic Carbene Ligand Complexes
;
_journal_issue 24
_journal_name_full Organometallics
_journal_page_first 7487
_journal_paper_doi 10.1021/om400981x
_journal_volume 32
_journal_year 2013
_chemical_formula_sum 'C34 H48 Cl4 N4 O6 Pd2 S2'
_chemical_formula_weight 1027.48
_chemical_name_common tBuPd
_space_group_crystal_system monoclinic
_space_group_IT_number 15
_space_group_name_Hall '-C 2yc'
_space_group_name_H-M_alt 'C 1 2/c 1'
_symmetry_space_group_name_Hall '-C 2yc'
_symmetry_space_group_name_H-M 'C 1 2/c 1'
_atom_sites_solution_hydrogens geom
_atom_sites_solution_primary direct
_atom_sites_solution_secondary difmap
_cell_angle_alpha 90
_cell_angle_beta 100.1650(10)
_cell_angle_gamma 90
_cell_formula_units_Z 4
_cell_length_a 19.4303(3)
_cell_length_b 11.8200(2)
_cell_length_c 19.4801(3)
_cell_measurement_reflns_used 9897
_cell_measurement_temperature 296.(2)
_cell_measurement_theta_max 27.1237
_cell_measurement_theta_min 2.7963
_cell_volume 4403.70(12)
_computing_cell_refinement 'SAINT V7.68A (Bruker AXS, 2009)'
_computing_data_collection 'Bruker Instrument Service v2010.9.0.0'
_computing_data_reduction 'SAINT V7.68A (Bruker AXS, 2009)'
_computing_structure_refinement 'SHELXL-97 (Sheldrick, 2008)'
_computing_structure_solution 'SHELXS-97 (Sheldrick, 2008)'
_diffrn_ambient_temperature 296.(2)
_diffrn_detector_area_resol_mean 8.3333
_diffrn_measured_fraction_theta_full 0.995
_diffrn_measured_fraction_theta_max 0.995
_diffrn_radiation_wavelength 0.71073
_diffrn_reflns_av_R_equivalents 0.0329
_diffrn_reflns_av_sigmaI/netI 0.0208
_diffrn_reflns_limit_h_max 23
_diffrn_reflns_limit_h_min -23
_diffrn_reflns_limit_k_max 14
_diffrn_reflns_limit_k_min -14
_diffrn_reflns_limit_l_max 23
_diffrn_reflns_limit_l_min -22
_diffrn_reflns_number 30939
_diffrn_reflns_theta_full 25.35
_diffrn_reflns_theta_max 25.35
_diffrn_reflns_theta_min 2.20
_exptl_absorpt_coefficient_mu 1.198
_exptl_absorpt_correction_T_max 0.91
_exptl_absorpt_correction_T_min 0.81
_exptl_absorpt_correction_type multi-scan
_exptl_absorpt_process_details sadabs
_exptl_crystal_colour 'clear intense yellow'
_exptl_crystal_density_diffrn 1.550
_exptl_crystal_density_method 'not measured'
_exptl_crystal_description prismatic
_exptl_crystal_F_000 2080
_exptl_crystal_size_max 0.180
_exptl_crystal_size_mid 0.080
_exptl_crystal_size_min 0.080
_refine_diff_density_max 1.627
_refine_diff_density_min -0.417
_refine_ls_extinction_method none
_refine_ls_goodness_of_fit_ref 1.002
_refine_ls_hydrogen_treatment refxyz
_refine_ls_matrix_type full
_refine_ls_number_parameters 241
_refine_ls_number_reflns 4018
_refine_ls_number_restraints 0
_refine_ls_restrained_S_all 1.002
_refine_ls_R_factor_all 0.0514
_refine_ls_R_factor_gt 0.0384
_refine_ls_shift/su_max 0.006
_refine_ls_shift/su_mean 0.000
_refine_ls_structure_factor_coef Fsqd
_refine_ls_weighting_details 'calc w=1/[\s^2^(Fo^2^)+(0.0889P)^2^+6.6868P] where P=(Fo^2^+2Fc^2^)/3'
_refine_ls_weighting_scheme calc
_refine_ls_wR_factor_gt 0.1140
_refine_ls_wR_factor_ref 0.1304
_reflns_number_gt 3274
_reflns_number_total 4018
_reflns_threshold_expression >2sigma(I)
_cod_data_source_file om400981x_si_002.cif
_cod_data_source_block I
_cod_database_code 4082180

loop_
_space_group_symop_operation_xyz
'x, y, z'
'-x, y, -z+1/2'
'x+1/2, y+1/2, z'
'-x+1/2, y+1/2, -z+1/2'
'-x, -y, -z'
'x, -y, z-1/2'
'-x+1/2, -y+1/2, -z'
'x+1/2, -y+1/2, z-1/2'

loop_
_atom_site_type_symbol
_atom_site_label
_atom_site_fract_x
_atom_site_fract_y
_atom_site_fract_z
_atom_site_U_iso_or_equiv
_atom_site_adp_type
_atom_site_calc_flag
_atom_site_refinement_flags
_atom_site_occupancy
C C1 -0.0626(2) 0.7921(4) 0.59617(19) 0.0466(9) Uani d . 1
C C2 -0.0474(3) 0.6330(4) 0.6588(3) 0.0647(13) Uani d . 1
H H2 -0.0325 0.5609 0.6736 0.078 Uiso calc R 1
C C3 -0.0871(3) 0.7008(5) 0.6883(2) 0.0657(13) Uani d . 1
H H3 -0.1057 0.6847 0.7281 0.079 Uiso calc R 1
C C4 -0.1417(3) 0.8951(4) 0.6688(3) 0.0604(12) Uani d . 1
C C5 -0.1121(5) 0.9315(7) 0.7424(4) 0.113(2) Uani d . 1
H H5A -0.1168 0.8709 0.7741 0.17 Uiso calc R 1
H H5B -0.137 0.9967 0.7543 0.17 Uiso calc R 1
H H5C -0.0635 0.95 0.7456 0.17 Uiso calc R 1
C C6 -0.2142(3) 0.8457(8) 0.6689(5) 0.136(4) Uani d . 1
H H6A -0.2328 0.8167 0.6234 0.203 Uiso calc R 1
H H6B -0.2446 0.9037 0.6809 0.203 Uiso calc R 1
H H6C -0.2109 0.7855 0.7024 0.203 Uiso calc R 1
C C7 -0.1440(5) 0.9944(7) 0.6212(4) 0.137(4) Uani d . 1
H H7A -0.0972 1.0162 0.6175 0.206 Uiso calc R 1
H H7B -0.1671 1.0564 0.6395 0.206 Uiso calc R 1
H H7C -0.1692 0.9745 0.5759 0.206 Uiso calc R 1
C C8 0.0133(2) 0.6469(4) 0.5558(2) 0.0577(11) Uani d . 1
H H8A -0.0031 0.6733 0.5086 0.069 Uiso calc R 1
H H8B 0.0127 0.5648 0.5556 0.069 Uiso calc R 1
C C9 0.1404(3) 0.6386(5) 0.5189(3) 0.0670(13) Uani d . 1
C C10 0.1562(3) 0.5253(5) 0.5146(3) 0.0674(13) Uani d . 1
H H10 0.145 0.4739 0.5471 0.081 Uiso calc R 1
C C11 0.1890(3) 0.4898(5) 0.4609(3) 0.0703(13) Uani d . 1
H H11 0.2002 0.4137 0.4577 0.084 Uiso calc R 1
C C12 0.2053(3) 0.5629(6) 0.4128(3) 0.0762(15) Uani d . 1
C C13 0.1877(4) 0.6732(6) 0.4169(4) 0.114(3) Uani d . 1
H H13 0.1976 0.7231 0.3831 0.137 Uiso calc R 1
C C14 0.1552(5) 0.7146(6) 0.4703(4) 0.114(2) Uani d . 1
H H14 0.144 0.7909 0.4728 0.137 Uiso calc R 1
C C15 0.2427(4) 0.5257(7) 0.3555(3) 0.109(2) Uani d . 1
H H15A 0.2656 0.4548 0.3678 0.164 Uiso calc R 1
H H15B 0.2768 0.5816 0.3489 0.164 Uiso calc R 1
H H15C 0.2096 0.517 0.313 0.164 Uiso calc R 1
C C16 0.0709(5) 0.6466(7) 0.1724(4) 0.098(2) Uani d . 1
C C17 0.0793(7) 0.7574(7) 0.2032(5) 0.156(4) Uani d . 1
H H17A 0.123 0.789 0.1961 0.234 Uiso calc R 1
H H17B 0.0789 0.7518 0.2523 0.234 Uiso calc R 1
H H17C 0.0417 0.8052 0.1817 0.234 Uiso calc R 1
Cl Cl1 0.04168(7) 0.98922(11) 0.57949(5) 0.0681(4) Uani d . 1
Cl Cl2 -0.14731(6) 0.79458(11) 0.45782(6) 0.0662(3) Uani d . 1
N N1 -0.03215(18) 0.6893(3) 0.60169(17) 0.0507(8) Uani d . 1
N N2 -0.09673(19) 0.8011(3) 0.64988(17) 0.0545(9) Uani d . 1
O O1 0.1262(2) 0.6334(4) 0.6509(2) 0.0853(11) Uani d . 1
O O3 0.0274(3) 0.6160(5) 0.1243(4) 0.130(2) Uani d . 1
O O4 0.1223(3) 0.5762(5) 0.2001(3) 0.1209(18) Uani d . 1
H H4 0.1196 0.5176 0.1772 0.181 Uiso calc R 1
Pd Pd1 -0.05492(16) 0.89309(3) 0.517957(15) 0.04649(15) Uani d . 1
S S1 0.10194(8) 0.69771(12) 0.58690(8) 0.0742(4) Uani d . 1

loop_
_atom_site_aniso_label
_atom_site_aniso_U_11
_atom_site_aniso_U_22
_atom_site_aniso_U_33
_atom_site_aniso_U_12
_atom_site_aniso_U_13
_atom_site_aniso_U_23
C1 0.044(2) 0.057(2) 0.0380(19) 0.0052(18) 0.0055(16) -0.0010(17)
C2 0.072(3) 0.071(3) 0.053(3) 0.014(2) 0.014(2) 0.021(2)
C3 0.070(3) 0.084(3) 0.047(2) 0.010(3) 0.021(2) 0.021(2)
C4 0.055(3) 0.075(3) 0.053(3) 0.010(2) 0.015(2) -0.011(2)
C5 0.130(6) 0.126(6) 0.077(4) 0.020(5) -0.003(4) -0.041(4)
C6 0.055(4) 0.147(7) 0.206(10) -0.007(4) 0.027(5) -0.068(7)
C7 0.196(9) 0.114(6) 0.123(6) 0.091(6) 0.087(6) 0.031(5)
C8 0.066(3) 0.057(3) 0.051(2) 0.017(2) 0.011(2) 0.000(2)
C9 0.065(3) 0.072(3) 0.069(3) 0.011(2) 0.026(2) -0.001(3)
C10 0.067(3) 0.079(3) 0.061(3) 0.014(3) 0.022(2) 0.013(2)
C11 0.070(3) 0.077(3) 0.066(3) 0.018(3) 0.019(3) 0.005(3)
C12 0.058(3) 0.110(5) 0.064(3) 0.015(3) 0.020(2) 0.010(3)
C13 0.141(6) 0.101(5) 0.119(6) 0.018(5) 0.076(5) 0.041(4)
C14 0.138(6) 0.082(4) 0.137(6) 0.018(4) 0.067(5) 0.020(4)
C15 0.098(5) 0.162(7) 0.076(4) 0.032(5) 0.040(4) 0.014(4)
C16 0.105(5) 0.097(5) 0.093(5) -0.025(4) 0.018(4) 0.007(4)
C17 0.246(13) 0.092(5) 0.147(8) -0.045(7) 0.082(8) -0.032(5)
Cl1 0.0857(8) 0.0706(7) 0.0401(5) -0.0247(6) -0.0101(5) 0.0127(5)
Cl2 0.0591(7) 0.0723(8) 0.0612(7) -0.0123(6) -0.0064(5) 0.0065(6)
N1 0.056(2) 0.054(2) 0.0440(18) 0.0102(16) 0.0140(15) 0.0071(15)
N2 0.056(2) 0.072(2) 0.0375(17) 0.0096(17) 0.0116(15) 0.0031(16)
O1 0.074(2) 0.109(3) 0.075(3) 0.009(2) 0.020(2) -0.003(2)
O3 0.108(4) 0.119(5) 0.152(6) -0.014(3) -0.005(4) 0.014(3)
O4 0.138(5) 0.121(4) 0.093(4) -0.022(4) -0.010(3) -0.006(3)
Pd1 0.0523(2) 0.0502(2) 0.0358(2) -0.00020(14) 0.00467(14) 0.00280(12)
S1 0.0734(8) 0.0718(8) 0.0816(9) 0.0029(7) 0.0256(7) -0.0110(7)

loop_
_atom_type_symbol
_atom_type_description
_atom_type_scat_dispersion_real
_atom_type_scat_dispersion_imag
_atom_type_scat_source
C C 0.0033 0.0016 'International Tables Vol C Tables 4.2.6.8 and 6.1.1.4'
H H 0.0000 0.0000 'International Tables Vol C Tables 4.2.6.8 and 6.1.1.4'
N N 0.0061 0.0033 'International Tables Vol C Tables 4.2.6.8 and 6.1.1.4'
O O 0.0106 0.0060 'International Tables Vol C Tables 4.2.6.8 and 6.1.1.4'
S S 0.1246 0.1234 'International Tables Vol C Tables 4.2.6.8 and 6.1.1.4'
Cl Cl 0.1484 0.1585 'International Tables Vol C Tables 4.2.6.8 and 6.1.1.4'
Pd Pd -0.9988 1.0072 'International Tables Vol C Tables 4.2.6.8 and 6.1.1.4'

loop_
_geom_angle_atom_site_label_1
_geom_angle_atom_site_label_2
_geom_angle_atom_site_label_3
_geom_angle_site_symmetry_3
_geom_angle
N2 C1 N1 . 106.3(3)
N2 C1 Pd1 . 132.4(3)
N1 C1 Pd1 . 121.2(3)
C3 C2 N1 . 106.7(4)
C3 C2 H2 . 126.7
N1 C2 H2 . 126.7
C2 C3 N2 . 108.4(4)
C2 C3 H3 . 125.8
N2 C3 H3 . 125.8
C7 C4 N2 . 112.6(4)
C7 C4 C5 . 109.4(6)
N2 C4 C5 . 107.6(5)
C7 C4 C6 . 112.1(6)
N2 C4 C6 . 107.1(5)
C5 C4 C6 . 107.8(6)
C4 C5 H5A . 109.5
C4 C5 H5B . 109.5
H5A C5 H5B . 109.5
C4 C5 H5C . 109.5
H5A C5 H5C . 109.5
H5B C5 H5C . 109.5
C4 C6 H6A . 109.5
C4 C6 H6B . 109.5
H6A C6 H6B . 109.5
C4 C6 H6C . 109.5
H6A C6 H6C . 109.5
H6B C6 H6C . 109.5
C4 C7 H7A . 109.5
C4 C7 H7B . 109.5
H7A C7 H7B . 109.5
C4 C7 H7C . 109.5
H7A C7 H7C . 109.5
H7B C7 H7C . 109.5
N1 C8 S1 . 108.9(3)
N1 C8 H8A . 109.9
S1 C8 H8A . 109.9
N1 C8 H8B . 109.9
S1 C8 H8B . 109.9
H8A C8 H8B . 108.3
C14 C9 C10 . 121.2(5)
C14 C9 S1 . 115.1(5)
C10 C9 S1 . 123.7(4)
C9 C10 C11 . 118.5(5)
C9 C10 H10 . 120.8
C11 C10 H10 . 120.8
C12 C11 C10 . 121.7(5)
C12 C11 H11 . 119.1
C10 C11 H11 . 119.1
C11 C12 C13 . 118.8(5)
C11 C12 C15 . 122.1(6)
C13 C12 C15 . 119.1(6)
C12 C13 C14 . 122.3(6)
C12 C13 H13 . 118.9
C14 C13 H13 . 118.9
C9 C14 C13 . 117.4(6)
C9 C14 H14 . 121.3
C13 C14 H14 . 121.3
C12 C15 H15A . 109.5
C12 C15 H15B . 109.5
H15A C15 H15B . 109.5
C12 C15 H15C . 109.5
H15A C15 H15C . 109.5
H15B C15 H15C . 109.5
O3 C16 O4 . 120.0(8)
O3 C16 C17 . 127.7(9)
O4 C16 C17 . 112.1(8)
C16 C17 H17A . 109.5
C16 C17 H17B . 109.5
H17A C17 H17B . 109.5
C16 C17 H17C . 109.5
H17A C17 H17C . 109.5
H17B C17 H17C . 109.5
Pd1 Cl1 Pd1 5_576 93.70(4)
C1 N1 C2 . 110.3(4)
C1 N1 C8 . 124.6(3)
C2 N1 C8 . 125.0(4)
C1 N2 C3 . 108.3(4)
C1 N2 C4 . 130.0(4)
C3 N2 C4 . 121.7(4)
C16 O4 H4 . 109.5
C1 Pd1 Cl2 . 85.85(12)
C1 Pd1 Cl1 . 93.54(12)
Cl2 Pd1 Cl1 . 178.33(5)
C1 Pd1 Cl1 5_576 177.33(12)
Cl2 Pd1 Cl1 5_576 94.25(4)
Cl1 Pd1 Cl1 5_576 86.30(4)
O1 S1 C9 . 108.5(2)
O1 S1 C8 . 104.7(2)
C9 S1 C8 . 96.9(2)

loop_
_geom_bond_atom_site_label_1
_geom_bond_atom_site_label_2
_geom_bond_site_symmetry_2
_geom_bond_distance
C1 N2 . 1.339(5)
C1 N1 . 1.347(5)
C1 Pd1 . 1.962(4)
C2 C3 . 1.314(7)
C2 N1 . 1.372(6)
C2 H2 . 0.93
C3 N2 . 1.398(6)
C3 H3 . 0.93
C4 C7 . 1.492(9)
C4 N2 . 1.500(6)
C4 C5 . 1.510(8)
C4 C6 . 1.525(8)
C5 H5A . 0.96
C5 H5B . 0.96
C5 H5C . 0.96
C6 H6A . 0.96
C6 H6B . 0.96
C6 H6C . 0.96
C7 H7A . 0.96
C7 H7B . 0.96
C7 H7C . 0.96
C8 N1 . 1.451(5)
C8 S1 . 1.824(5)
C8 H8A . 0.97
C8 H8B . 0.97
C9 C14 . 1.372(9)
C9 C10 . 1.380(7)
C9 S1 . 1.775(5)
C10 C11 . 1.383(7)
C10 H10 . 0.93
C11 C12 . 1.351(8)
C11 H11 . 0.93
C12 C13 . 1.354(10)
C12 C15 . 1.502(8)
C13 C14 . 1.397(10)
C13 H13 . 0.93
C14 H14 . 0.93
C15 H15A . 0.96
C15 H15B . 0.96
C15 H15C . 0.96
C16 O3 . 1.202(9)
C16 O4 . 1.338(10)
C16 C17 . 1.438(10)
C17 H17A . 0.96
C17 H17B . 0.96
C17 H17C . 0.96
Cl1 Pd1 . 2.3360(11)
Cl1 Pd1 5_576 2.4036(11)
Cl2 Pd1 . 2.2822(11)
O1 S1 . 1.465(5)
O4 H4 . 0.82
Pd1 Cl1 5_576 2.4035(11)
